data_7018248
loop_
_publ_author_name
'Crouse, Heather F.'
'Potoma, Julianne'
'Nejrabi, Farhat'
'Snyder, Deanna L.'
'Chohan, Balwant S.'
'Basu, Swarna'

_publ_section_title
;
 Quenching of tryptophan fluorescence in various proteins by a series of
 small nickel complexes.
;
_journal_issue 9
_journal_name_full 'Dalton transactions (Cambridge, England : 2003)'
_journal_page_first 2720
_journal_page_last 2731
_journal_paper_doi 10.1039/c2dt12169g
_journal_volume 41
_journal_year 2012
_chemical_formula_moiety 'C15 H32 N4 Ni O2 S2, 2(C H4 O), 2(I)'
_chemical_formula_sum 'C17 H40 I2 N4 Ni O4 S2'
_chemical_formula_weight 741.16
_chemical_name_systematic ?
_space_group_IT_number 2
_symmetry_cell_setting triclinic
_symmetry_space_group_name_Hall '-P 1'
_symmetry_space_group_name_H-M 'P -1'
_atom_sites_solution_hydrogens geom
_atom_sites_solution_primary direct
_atom_sites_solution_secondary difmap
_audit_creation_method SHELXL-97
_audit_update_record
;
2011-09-12 # Formatted by publCIF
;
_cell_angle_alpha 87.671(2)
_cell_angle_beta 78.132(2)
_cell_angle_gamma 72.023(2)
_cell_formula_units_Z 2
_cell_length_a 10.4046(12)
_cell_length_b 10.9123(12)
_cell_length_c 13.8838(16)
_cell_measurement_reflns_used 6974
_cell_measurement_temperature 298(2)
_cell_measurement_theta_max 28.167
_cell_measurement_theta_min 2.320
_cell_volume 1466.9(3)
_computing_cell_refinement 'Bruker SMART'
_computing_data_collection 'Bruker SMART'
_computing_data_reduction 'Bruker SAINT'
_computing_molecular_graphics 'Bruker SHELXTL'
_computing_publication_material 'Bruker SHELXTL'
_computing_structure_refinement 'SHELXL-97 (Sheldrick, 1997)'
_computing_structure_solution 'SHELXS-97 (Sheldrick, 1990)'
_diffrn_ambient_temperature 298(2)
_diffrn_measured_fraction_theta_full 0.976
_diffrn_measured_fraction_theta_max 0.976
_diffrn_measurement_device_type 'CCD area detector'
_diffrn_measurement_method 'phi and omega scans'
_diffrn_radiation_monochromator graphite
_diffrn_radiation_source 'fine-focus sealed tube'
_diffrn_radiation_type MoK\a
_diffrn_radiation_wavelength 0.71073
_diffrn_reflns_av_R_equivalents 0.0130
_diffrn_reflns_av_sigmaI/netI 0.0206
_diffrn_reflns_limit_h_max 13
_diffrn_reflns_limit_h_min -13
_diffrn_reflns_limit_k_max 14
_diffrn_reflns_limit_k_min -14
_diffrn_reflns_limit_l_max 18
_diffrn_reflns_limit_l_min -18
_diffrn_reflns_number 14030
_diffrn_reflns_theta_full 28.26
_diffrn_reflns_theta_max 28.26
_diffrn_reflns_theta_min 1.96
_exptl_absorpt_coefficient_mu 2.934
_exptl_absorpt_correction_T_max 0.542
_exptl_absorpt_correction_T_min 0.349
_exptl_absorpt_correction_type multi-scan
_exptl_absorpt_process_details
;
SADABS: Siemens Industrial Automation, Inc. Madison, WI, 1996
;
_exptl_crystal_colour blue
_exptl_crystal_density_diffrn 1.678
_exptl_crystal_density_method 'not measured'
_exptl_crystal_description block
_exptl_crystal_F_000 736
_exptl_crystal_size_max 0.37
_exptl_crystal_size_mid 0.32
_exptl_crystal_size_min 0.21
_refine_diff_density_max 2.983
_refine_diff_density_min -1.825
_refine_diff_density_rms 0.118
_refine_ls_extinction_method none
_refine_ls_goodness_of_fit_ref 1.036
_refine_ls_hydrogen_treatment noref
_refine_ls_matrix_type full
_refine_ls_number_parameters 279
_refine_ls_number_reflns 7086
_refine_ls_number_restraints 1
_refine_ls_restrained_S_all 1.044
_refine_ls_R_factor_all 0.0564
_refine_ls_R_factor_gt 0.0490
_refine_ls_shift/su_max 0.001
_refine_ls_shift/su_mean 0.000
_refine_ls_structure_factor_coef Fsqd
_refine_ls_weighting_details 'calc w=1/[\s^2^(Fo^2^)+(0.0820P)^2^+2.2602P] where P=(Fo^2^+2Fc^2^)/3'
_refine_ls_weighting_scheme calc
_refine_ls_wR_factor_gt 0.1386
_refine_ls_wR_factor_ref 0.1446
_reflns_number_gt 5972
_reflns_number_total 7086
_reflns_threshold_expression >2sigma(I)
_cod_data_source_file c2dt12169g.txt
_cod_data_source_block btw5s
_cod_original_sg_symbol_H-M P-1
_cod_database_code 7018248

loop_
_symmetry_equiv_pos_as_xyz
'x, y, z'
'-x, -y, -z'

loop_
_atom_site_label
_atom_site_type_symbol
_atom_site_fract_x
_atom_site_fract_y
_atom_site_fract_z
_atom_site_U_iso_or_equiv
_atom_site_adp_type
_atom_site_occupancy
_atom_site_symmetry_multiplicity
_atom_site_calc_flag
_atom_site_refinement_flags
C1 C 0.9792(5) 0.3248(5) 0.3857(4) 0.0522(11) Uani 1 1 d .
H1A H 1.0766 0.2906 0.3870 0.063 Uiso 1 1 calc R
H1B H 0.9433 0.4069 0.4213 0.063 Uiso 1 1 calc R
C2 C 0.9060(4) 0.2334(4) 0.4381(3) 0.0420(9) Uani 1 1 d .
C3 C 1.2033(6) 0.2523(7) 0.1245(5) 0.0731(16) Uani 1 1 d .
H3C H 1.2746 0.1772 0.0942 0.110 Uiso 1 1 calc R
H3D H 1.2415 0.2992 0.1619 0.110 Uiso 1 1 calc R
H3E H 1.1655 0.3063 0.0744 0.110 Uiso 1 1 calc R
C4 C 1.0891(5) 0.2110(4) 0.1929(4) 0.0493(10) Uani 1 1 d .
H4 H 1.1300 0.1494 0.2399 0.059 Uiso 1 1 calc R
C5 C 1.0189(5) 0.1471(4) 0.1335(3) 0.0466(9) Uani 1 1 d .
H5A H 0.9832 0.2067 0.0846 0.056 Uiso 1 1 calc R
H5B H 1.0873 0.0720 0.0988 0.056 Uiso 1 1 calc R
C6 C 0.9627(5) -0.0022(4) 0.2558(4) 0.0533(11) Uani 1 1 d .
H6A H 1.0229 -0.0740 0.2143 0.080 Uiso 1 1 calc R
H6B H 0.8892 -0.0275 0.2967 0.080 Uiso 1 1 calc R
H6C H 1.0138 0.0246 0.2964 0.080 Uiso 1 1 calc R
C7 C 0.8415(5) 0.0560(5) 0.1218(3) 0.0520(11) Uani 1 1 d .
H7A H 0.9101 -0.0195 0.0879 0.062 Uiso 1 1 calc R
H7B H 0.8190 0.1209 0.0730 0.062 Uiso 1 1 calc R
C8 C 0.7127(5) 0.0204(5) 0.1672(4) 0.0548(11) Uani 1 1 d .
H8A H 0.7299 -0.0322 0.2240 0.066 Uiso 1 1 calc R
H8B H 0.6943 -0.0315 0.1197 0.066 Uiso 1 1 calc R
C9 C 0.5852(5) 0.1355(5) 0.1991(4) 0.0531(11) Uani 1 1 d .
H9A H 0.5756 0.1937 0.1445 0.064 Uiso 1 1 calc R
H9B H 0.5049 0.1054 0.2129 0.064 Uiso 1 1 calc R
C10 C 0.5719(6) 0.1310(5) 0.3768(4) 0.0562(11) Uani 1 1 d .
H10A H 0.5670 0.1807 0.4337 0.084 Uiso 1 1 calc R
H10B H 0.6508 0.0552 0.3702 0.084 Uiso 1 1 calc R
H10C H 0.4896 0.1062 0.3843 0.084 Uiso 1 1 calc R
C11 C 0.4603(5) 0.3239(5) 0.2973(3) 0.0492(10) Uani 1 1 d .
H11A H 0.3792 0.2952 0.3148 0.059 Uiso 1 1 calc R
H11B H 0.4587 0.3643 0.2338 0.059 Uiso 1 1 calc R
C12 C 0.4512(5) 0.4237(5) 0.3730(3) 0.0492(10) Uani 1 1 d .
H12 H 0.4447 0.3824 0.4370 0.059 Uiso 1 1 calc R
C13 C 0.3199(6) 0.5367(6) 0.3792(5) 0.0701(15) Uani 1 1 d .
H13A H 0.3177 0.5746 0.3157 0.105 Uiso 1 1 calc R
H13B H 0.3182 0.6000 0.4259 0.105 Uiso 1 1 calc R
H13C H 0.2411 0.5070 0.4000 0.105 Uiso 1 1 calc R
C14 C 0.6036(5) 0.5622(4) 0.2410(3) 0.0498(10) Uani 1 1 d .
H14A H 0.5093 0.6146 0.2413 0.060 Uiso 1 1 calc R
H14B H 0.6580 0.6202 0.2406 0.060 Uiso 1 1 calc R
C15 C 0.6579(4) 0.4807(4) 0.1473(3) 0.0426(9) Uani 1 1 d .
C16 C 0.892(2) 0.3663(13) 0.8478(13) 0.263(12) Uani 1 1 d D
H16A H 0.9306 0.3621 0.9054 0.394 Uiso 1 1 calc R
H16B H 0.9210 0.4265 0.8030 0.394 Uiso 1 1 calc R
H16C H 0.9229 0.2827 0.8163 0.394 Uiso 1 1 calc R
O3 O 0.7300(7) 0.4118(6) 0.8783(5) 0.1067(19) Uani 1 1 d D
H3 H 0.7024 0.3487 0.8853 0.160 Uiso 1 1 calc R
O4 O 0.7594(7) 0.0785(9) 0.6562(4) 0.124(2) Uani 1 1 d D
H4O H 0.7359 0.0948 0.7156 0.187 Uiso 1 1 calc R
C17 C 0.6479(15) 0.0752(15) 0.6201(7) 0.178(7) Uani 1 1 d D
H17A H 0.5663 0.1026 0.6709 0.267 Uiso 1 1 calc R
H17B H 0.6611 -0.0111 0.5986 0.267 Uiso 1 1 calc R
H17C H 0.6380 0.1319 0.5656 0.267 Uiso 1 1 calc R
I1 I 0.78886(4) 0.71976(4) 0.40706(3) 0.06209(13) Uani 1 1 d .
I3 I 0.60964(5) 0.14225(4) 0.90216(3) 0.07380(15) Uani 1 1 d .
N1 N 0.9039(4) 0.1062(3) 0.1936(3) 0.0416(7) Uani 1 1 d .
N2 N 0.5849(4) 0.2098(4) 0.2875(3) 0.0426(7) Uani 1 1 d .
N3 N 0.6364(5) 0.5419(4) 0.0649(3) 0.0613(11) Uani 1 1 d .
H3A H 0.6670 0.5007 0.0093 0.074 Uiso 1 1 calc R
H3B H 0.5919 0.6229 0.0671 0.074 Uiso 1 1 calc R
N4 N 0.9424(5) 0.1860(5) 0.5202(3) 0.0611(11) Uani 1 1 d .
H4A H 0.9013 0.1363 0.5542 0.073 Uiso 1 1 calc R
H4B H 1.0073 0.2047 0.5400 0.073 Uiso 1 1 calc R
Ni1 Ni 0.76266(5) 0.27167(5) 0.27326(3) 0.03544(13) Uani 1 1 d .
O1 O 0.7221(3) 0.3631(3) 0.1466(2) 0.0443(6) Uani 1 1 d .
O2 O 0.8128(3) 0.2089(3) 0.4068(2) 0.0445(6) Uani 1 1 d .
S1 S 0.96051(11) 0.35097(10) 0.26065(8) 0.0437(2) Uani 1 1 d .
S2 S 0.60645(12) 0.47247(10) 0.35245(7) 0.0435(2) Uani 1 1 d .

loop_
_atom_site_aniso_label
_atom_site_aniso_U_11
_atom_site_aniso_U_22
_atom_site_aniso_U_33
_atom_site_aniso_U_23
_atom_site_aniso_U_13
_atom_site_aniso_U_12
C1 0.060(3) 0.060(3) 0.047(2) 0.004(2) -0.019(2) -0.029(2)
C2 0.043(2) 0.046(2) 0.0350(19) 0.0009(16) -0.0101(16) -0.0109(17)
C3 0.051(3) 0.078(4) 0.086(4) 0.000(3) 0.003(3) -0.024(3)
C4 0.044(2) 0.044(2) 0.055(3) 0.0046(19) -0.0108(19) -0.0053(18)
C5 0.046(2) 0.044(2) 0.044(2) -0.0013(17) -0.0061(18) -0.0059(18)
C6 0.063(3) 0.034(2) 0.056(3) 0.0083(18) -0.016(2) -0.0033(19)
C7 0.064(3) 0.047(2) 0.043(2) -0.0099(19) -0.011(2) -0.013(2)
C8 0.064(3) 0.050(2) 0.056(3) -0.011(2) -0.015(2) -0.023(2)
C9 0.058(3) 0.057(3) 0.051(3) -0.005(2) -0.018(2) -0.023(2)
C10 0.065(3) 0.061(3) 0.052(3) 0.014(2) -0.016(2) -0.031(2)
C11 0.042(2) 0.060(3) 0.047(2) -0.001(2) -0.0119(18) -0.015(2)
C12 0.045(2) 0.057(3) 0.041(2) -0.0005(19) -0.0034(18) -0.011(2)
C13 0.054(3) 0.070(3) 0.071(4) -0.003(3) -0.001(3) -0.003(3)
C14 0.062(3) 0.040(2) 0.043(2) 0.0025(17) -0.011(2) -0.009(2)
C15 0.042(2) 0.044(2) 0.037(2) 0.0057(16) -0.0084(16) -0.0075(17)
C16 0.52(4) 0.110(10) 0.192(17) 0.027(11) -0.07(2) -0.155(18)
O3 0.140(5) 0.092(4) 0.075(3) -0.008(3) 0.008(3) -0.035(4)
O4 0.108(4) 0.214(8) 0.068(3) 0.021(4) -0.027(3) -0.070(5)
C17 0.249(15) 0.313(18) 0.088(6) 0.052(9) -0.070(8) -0.234(15)
I1 0.0684(2) 0.0667(2) 0.0634(2) 0.00471(16) -0.02080(17) -0.03390(18)
I3 0.0789(3) 0.0604(2) 0.0652(2) 0.00360(17) -0.01951(19) 0.00588(18)
N1 0.0492(19) 0.0367(16) 0.0373(17) 0.0020(13) -0.0123(15) -0.0090(14)
N2 0.0480(19) 0.0471(18) 0.0367(17) 0.0017(14) -0.0123(14) -0.0180(16)
N3 0.076(3) 0.048(2) 0.041(2) 0.0094(17) -0.0100(19) 0.006(2)
N4 0.060(3) 0.082(3) 0.055(2) 0.020(2) -0.030(2) -0.032(2)
Ni1 0.0408(3) 0.0347(2) 0.0312(2) 0.00251(18) -0.01086(19) -0.0100(2)
O1 0.0543(17) 0.0395(14) 0.0347(14) 0.0014(11) -0.0120(12) -0.0060(13)
O2 0.0475(16) 0.0529(17) 0.0386(15) 0.0085(12) -0.0150(12) -0.0202(14)
S1 0.0477(6) 0.0399(5) 0.0442(5) 0.0055(4) -0.0100(4) -0.0145(4)
S2 0.0506(6) 0.0433(5) 0.0352(5) -0.0026(4) -0.0110(4) -0.0106(4)

loop_
_atom_type_symbol
_atom_type_description
_atom_type_scat_dispersion_real
_atom_type_scat_dispersion_imag
_atom_type_scat_source
C C 0.0033 0.0016 'International Tables Vol C Tables 4.2.6.8 and 6.1.1.4'
H H 0.0000 0.0000 'International Tables Vol C Tables 4.2.6.8 and 6.1.1.4'
N N 0.0061 0.0033 'International Tables Vol C Tables 4.2.6.8 and 6.1.1.4'
O O 0.0106 0.0060 'International Tables Vol C Tables 4.2.6.8 and 6.1.1.4'
S S 0.1246 0.1234 'International Tables Vol C Tables 4.2.6.8 and 6.1.1.4'
Ni Ni 0.3393 1.1124 'International Tables Vol C Tables 4.2.6.8 and 6.1.1.4'
I I -0.4742 1.8119 'International Tables Vol C Tables 4.2.6.8 and 6.1.1.4'

loop_
_geom_angle_atom_site_label_1
_geom_angle_atom_site_label_2
_geom_angle_atom_site_label_3
_geom_angle
C2 C1 S1 113.7(3)
C2 C1 H1A 108.8
S1 C1 H1A 108.8
C2 C1 H1B 108.8
S1 C1 H1B 108.8
H1A C1 H1B 107.7
O2 C2 N4 122.1(4)
O2 C2 C1 121.5(4)
N4 C2 C1 116.3(4)
C4 C3 H3C 109.5
C4 C3 H3D 109.5
H3C C3 H3D 109.5
C4 C3 H3E 109.5
H3C C3 H3E 109.5
H3D C3 H3E 109.5
C5 C4 C3 110.2(4)
C5 C4 S1 109.1(3)
C3 C4 S1 110.3(4)
C5 C4 H4 109.1
C3 C4 H4 109.1
S1 C4 H4 109.1
N1 C5 C4 114.2(4)
N1 C5 H5A 108.7
C4 C5 H5A 108.7
N1 C5 H5B 108.7
C4 C5 H5B 108.7
H5A C5 H5B 107.6
N1 C6 H6A 109.5
N1 C6 H6B 109.5
H6A C6 H6B 109.5
N1 C6 H6C 109.5
H6A C6 H6C 109.5
H6B C6 H6C 109.5
N1 C7 C8 114.8(4)
N1 C7 H7A 108.6
C8 C7 H7A 108.6
N1 C7 H7B 108.6
C8 C7 H7B 108.6
H7A C7 H7B 107.5
C7 C8 C9 114.0(4)
C7 C8 H8A 108.7
C9 C8 H8A 108.7
C7 C8 H8B 108.7
C9 C8 H8B 108.7
H8A C8 H8B 107.6
N2 C9 C8 115.4(4)
N2 C9 H9A 108.4
C8 C9 H9A 108.4
N2 C9 H9B 108.4
C8 C9 H9B 108.4
H9A C9 H9B 107.5
N2 C10 H10A 109.5
N2 C10 H10B 109.5
H10A C10 H10B 109.5
N2 C10 H10C 109.5
H10A C10 H10C 109.5
H10B C10 H10C 109.5
N2 C11 C12 114.4(4)
N2 C11 H11A 108.7
C12 C11 H11A 108.7
N2 C11 H11B 108.7
C12 C11 H11B 108.7
H11A C11 H11B 107.6
C11 C12 C13 111.1(4)
C11 C12 S2 111.8(3)
C13 C12 S2 113.2(4)
C11 C12 H12 106.8
C13 C12 H12 106.8
S2 C12 H12 106.8
C12 C13 H13A 109.5
C12 C13 H13B 109.5
H13A C13 H13B 109.5
C12 C13 H13C 109.5
H13A C13 H13C 109.5
H13B C13 H13C 109.5
C15 C14 S2 114.7(3)
C15 C14 H14A 108.6
S2 C14 H14A 108.6
C15 C14 H14B 108.6
S2 C14 H14B 108.6
H14A C14 H14B 107.6
O1 C15 N3 121.5(4)
O1 C15 C14 122.4(4)
N3 C15 C14 116.0(4)
O3 C16 H16A 109.5
O3 C16 H16B 109.5
H16A C16 H16B 109.5
O3 C16 H16C 109.5
H16A C16 H16C 109.5
H16B C16 H16C 109.5
C16 O3 H3 109.5
C17 O4 H4O 109.5
O4 C17 H17A 109.5
O4 C17 H17B 109.5
H17A C17 H17B 109.5
O4 C17 H17C 109.5
H17A C17 H17C 109.5
H17B C17 H17C 109.5
C6 N1 C5 108.6(4)
C6 N1 C7 108.0(4)
C5 N1 C7 106.0(3)
C6 N1 Ni1 114.6(3)
C5 N1 Ni1 107.1(2)
C7 N1 Ni1 112.1(3)
C11 N2 C10 108.8(4)
C11 N2 C9 105.6(3)
C10 N2 C9 109.9(4)
C11 N2 Ni1 109.4(3)
C10 N2 Ni1 109.8(3)
C9 N2 Ni1 113.2(3)
C15 N3 H3A 120.0
C15 N3 H3B 120.0
H3A N3 H3B 120.0
C2 N4 H4A 120.0
C2 N4 H4B 120.0
H4A N4 H4B 120.0
O1 Ni1 O2 169.46(12)
O1 Ni1 N1 91.84(12)
O2 Ni1 N1 94.12(13)
O1 Ni1 N2 90.19(13)
O2 Ni1 N2 97.78(13)
N1 Ni1 N2 96.32(14)
O1 Ni1 S2 83.83(9)
O2 Ni1 S2 89.78(9)
N1 Ni1 S2 174.96(10)
N2 Ni1 S2 86.30(10)
O1 Ni1 S1 89.69(10)
O2 Ni1 S1 82.06(9)
N1 Ni1 S1 86.06(10)
N2 Ni1 S1 177.61(10)
S2 Ni1 S1 91.32(4)
C15 O1 Ni1 121.2(3)
C2 O2 Ni1 122.9(3)
C1 S1 C4 104.2(2)
C1 S1 Ni1 96.71(16)
C4 S1 Ni1 96.64(16)
C14 S2 C12 104.9(2)
C14 S2 Ni1 95.22(15)
C12 S2 Ni1 96.35(15)

loop_
_geom_bond_atom_site_label_1
_geom_bond_atom_site_label_2
_geom_bond_distance
C1 C2 1.512(6)
C1 S1 1.789(5)
C1 H1A 0.9700
C1 H1B 0.9700
C2 O2 1.243(5)
C2 N4 1.310(6)
C3 C4 1.532(7)
C3 H3C 0.9600
C3 H3D 0.9600
C3 H3E 0.9600
C4 C5 1.520(7)
C4 S1 1.830(5)
C4 H4 0.9800
C5 N1 1.487(6)
C5 H5A 0.9700
C5 H5B 0.9700
C6 N1 1.486(5)
C6 H6A 0.9600
C6 H6B 0.9600
C6 H6C 0.9600
C7 N1 1.498(6)
C7 C8 1.517(7)
C7 H7A 0.9700
C7 H7B 0.9700
C8 C9 1.520(7)
C8 H8A 0.9700
C8 H8B 0.9700
C9 N2 1.496(5)
C9 H9A 0.9700
C9 H9B 0.9700
C10 N2 1.488(6)
C10 H10A 0.9600
C10 H10B 0.9600
C10 H10C 0.9600
C11 N2 1.482(6)
C11 C12 1.513(6)
C11 H11A 0.9700
C11 H11B 0.9700
C12 C13 1.521(7)
C12 S2 1.817(5)
C12 H12 0.9800
C13 H13A 0.9600
C13 H13B 0.9600
C13 H13C 0.9600
C14 C15 1.511(6)
C14 S2 1.798(5)
C14 H14A 0.9700
C14 H14B 0.9700
C15 O1 1.250(5)
C15 N3 1.325(6)
C16 O3 1.571(18)
C16 H16A 0.9600
C16 H16B 0.9600
C16 H16C 0.9600
O3 H3 0.8200
O4 C17 1.365(11)
O4 H4O 0.8200
C17 H17A 0.9600
C17 H17B 0.9600
C17 H17C 0.9600
N1 Ni1 2.121(3)
N2 Ni1 2.128(4)
N3 H3A 0.8600
N3 H3B 0.8600
N4 H4A 0.8600
N4 H4B 0.8600
Ni1 O1 2.042(3)
Ni1 O2 2.063(3)
Ni1 S2 2.4319(11)
Ni1 S1 2.4406(12)

loop_
_geom_torsion_atom_site_label_1
_geom_torsion_atom_site_label_2
_geom_torsion_atom_site_label_3
_geom_torsion_atom_site_label_4
_geom_torsion
S1 C1 C2 O2 -18.8(6)
S1 C1 C2 N4 164.0(4)
C3 C4 C5 N1 -178.7(4)
S1 C4 C5 N1 -57.4(4)
N1 C7 C8 C9 73.5(5)
C7 C8 C9 N2 -71.0(6)
N2 C11 C12 C13 -179.4(4)
N2 C11 C12 S2 53.2(5)
S2 C14 C15 O1 -12.3(6)
S2 C14 C15 N3 169.4(4)
C4 C5 N1 C6 -68.7(5)
C4 C5 N1 C7 175.5(4)
C4 C5 N1 Ni1 55.7(4)
C8 C7 N1 C6 69.2(5)
C8 C7 N1 C5 -174.5(4)
C8 C7 N1 Ni1 -57.9(5)
C12 C11 N2 C10 71.2(5)
C12 C11 N2 C9 -171.0(4)
C12 C11 N2 Ni1 -48.8(4)
C8 C9 N2 C11 173.7(4)
C8 C9 N2 C10 -69.1(5)
C8 C9 N2 Ni1 54.1(5)
C6 N1 Ni1 O1 -176.5(3)
C5 N1 Ni1 O1 63.0(3)
C7 N1 Ni1 O1 -53.0(3)
C6 N1 Ni1 O2 12.2(3)
C5 N1 Ni1 O2 -108.3(3)
C7 N1 Ni1 O2 135.7(3)
C6 N1 Ni1 N2 -86.1(3)
C5 N1 Ni1 N2 153.3(3)
C7 N1 Ni1 N2 37.4(3)
C6 N1 Ni1 S2 152.8(10)
C5 N1 Ni1 S2 32.2(13)
C7 N1 Ni1 S2 -83.7(12)
C6 N1 Ni1 S1 94.0(3)
C5 N1 Ni1 S1 -26.6(2)
C7 N1 Ni1 S1 -142.5(3)
C11 N2 Ni1 O1 -61.4(3)
C10 N2 Ni1 O1 179.2(3)
C9 N2 Ni1 O1 56.0(3)
C11 N2 Ni1 O2 111.7(3)
C10 N2 Ni1 O2 -7.7(3)
C9 N2 Ni1 O2 -130.9(3)
C11 N2 Ni1 N1 -153.3(3)
C10 N2 Ni1 N1 87.3(3)
C9 N2 Ni1 N1 -35.9(3)
C11 N2 Ni1 S2 22.4(3)
C10 N2 Ni1 S2 -97.0(3)
C9 N2 Ni1 S2 139.8(3)
C11 N2 Ni1 S1 26(3)
C10 N2 Ni1 S1 -94(2)
C9 N2 Ni1 S1 143(2)
N3 C15 O1 Ni1 177.0(4)
C14 C15 O1 Ni1 -1.2(6)
O2 Ni1 O1 C15 -43.3(9)
N1 Ni1 O1 C15 -167.7(4)
N2 Ni1 O1 C15 96.0(4)
S2 Ni1 O1 C15 9.7(3)
S1 Ni1 O1 C15 -81.6(3)
N4 C2 O2 Ni1 -175.6(4)
C1 C2 O2 Ni1 7.3(6)
O1 Ni1 O2 C2 -34.6(9)
N1 Ni1 O2 C2 89.7(3)
N2 Ni1 O2 C2 -173.4(3)
S2 Ni1 O2 C2 -87.1(3)
S1 Ni1 O2 C2 4.2(3)
C2 C1 S1 C4 -81.1(4)
C2 C1 S1 Ni1 17.5(4)
C5 C4 S1 C1 126.1(3)
C3 C4 S1 C1 -112.7(4)
C5 C4 S1 Ni1 27.4(3)
C3 C4 S1 Ni1 148.6(4)
O1 Ni1 S1 C1 162.4(2)
O2 Ni1 S1 C1 -11.1(2)
N1 Ni1 S1 C1 -105.8(2)
N2 Ni1 S1 C1 75(2)
S2 Ni1 S1 C1 78.53(18)
O1 Ni1 S1 C4 -92.42(18)
O2 Ni1 S1 C4 94.16(18)
N1 Ni1 S1 C4 -0.56(18)
N2 Ni1 S1 C4 -180(100)
S2 Ni1 S1 C4 -176.25(16)
C15 C14 S2 C12 -82.4(4)
C15 C14 S2 Ni1 15.6(4)
C11 C12 S2 C14 69.4(4)
C13 C12 S2 C14 -56.9(4)
C11 C12 S2 Ni1 -27.7(3)
C13 C12 S2 Ni1 -154.0(4)
O1 Ni1 S2 C14 -12.30(19)
O2 Ni1 S2 C14 159.29(19)
N1 Ni1 S2 C14 18.6(12)
N2 Ni1 S2 C14 -102.9(2)
S1 Ni1 S2 C14 77.24(17)
O1 Ni1 S2 C12 93.36(18)
O2 Ni1 S2 C12 -95.05(17)
N1 Ni1 S2 C12 124.3(12)
N2 Ni1 S2 C12 2.77(18)
S1 Ni1 S2 C12 -177.10(16)
